data_1574203
loop_
_publ_author_name
'Curran, Dara T.'
'Szyd\/lo, Marcin'
'M\"uller-Bunz, Helge'
'Nikitin, Kirill'
'Byrne, Peter A.'

_publ_section_title
;
 Direct synthesis of ethers from alcohols &amp; aldehydes enabled by an
 oxocarbenium ion interception strategy
;
_journal_issue 16
_journal_name_full 'Chemical Science'
_journal_page_first 6991
_journal_page_last 7003
_journal_paper_doi 10.1039/D4SC06203E
_journal_volume 16
_journal_year 2025
_chemical_absolute_configuration ad
_chemical_formula_moiety 'C31 H32 O P, C F3 O3 S'
_chemical_formula_sum 'C32 H32 F3 O4 P S'
_chemical_formula_weight 600.61
_chemical_properties_physical Hygroscopic
_space_group_IT_number 29
_space_group_name_Hall 'P 2c -2ac'
_space_group_name_H-M_alt 'P c a 21'
_symmetry_cell_setting orthorhombic
_symmetry_space_group_name_Hall 'P 2c -2ac'
_symmetry_space_group_name_H-M 'P c a 21'
_atom_sites_solution_hydrogens geom
_atom_sites_solution_primary direct
_atom_sites_solution_secondary difmap
_audit_creation_method SHELXL-97
_audit_update_record
;
2024-07-26 deposited with the CCDC.	2025-03-24 downloaded from the CCDC.
;
_cell_angle_alpha 90.00
_cell_angle_beta 90.00
_cell_angle_gamma 90.00
_cell_formula_units_Z 4
_cell_length_a 17.0140(2)
_cell_length_b 9.10342(11)
_cell_length_c 18.8380(3)
_cell_measurement_reflns_used 13813
_cell_measurement_temperature 100(2)
_cell_measurement_theta_max 29.2230
_cell_measurement_theta_min 3.4400
_cell_volume 2917.73(7)
_computing_cell_refinement
; 
CrysAlisPro, Agilent Technologies, 
Version 1.171.36.24a (release 19-12-2012 CrysAlis171 .NET) 
(compiled Dec 19 2012,11:08:27) 
;
_computing_data_collection
; 
CrysAlisPro, Agilent Technologies, 
Version 1.171.36.24a (release 19-12-2012 CrysAlis171 .NET) 
(compiled Dec 19 2012,11:08:27) 
;
_computing_data_reduction
; 
CrysAlisPro, Agilent Technologies, 
Version 1.171.36.24a (release 19-12-2012 CrysAlis171 .NET) 
(compiled Dec 19 2012,11:08:27) 
;
_computing_structure_refinement 'SHELXL-97 (Sheldrick, 2008)'
_computing_structure_solution 'SHELXS-97 (Sheldrick, 2008)'
_diffrn_ambient_temperature 100(2)
_diffrn_detector_area_resol_mean 10.3196
_diffrn_measured_fraction_theta_full 0.995
_diffrn_measured_fraction_theta_max 0.898
_diffrn_measurement_device_type 'SuperNova, Dual, Cu at zero, Atlas'
_diffrn_measurement_method '\w scans'
_diffrn_radiation_monochromator mirror
_diffrn_radiation_source 'SuperNova (Mo) X-ray Source'
_diffrn_radiation_type MoK\a
_diffrn_radiation_wavelength 0.71073
_diffrn_reflns_av_R_equivalents 0.0331
_diffrn_reflns_av_sigmaI/netI 0.0310
_diffrn_reflns_limit_h_max 22
_diffrn_reflns_limit_h_min -22
_diffrn_reflns_limit_k_max 11
_diffrn_reflns_limit_k_min -12
_diffrn_reflns_limit_l_max 23
_diffrn_reflns_limit_l_min -23
_diffrn_reflns_number 29792
_diffrn_reflns_theta_full 27.00
_diffrn_reflns_theta_max 29.51
_diffrn_reflns_theta_min 2.76
_exptl_absorpt_coefficient_mu 0.221
_exptl_absorpt_correction_T_max 0.978
_exptl_absorpt_correction_T_min 0.957
_exptl_absorpt_correction_type analytical
_exptl_absorpt_process_details
; 
CrysAlisPro, Agilent Technologies, 
Version 1.171.36.24a (release 19-12-2012 CrysAlis171 .NET) 
(compiled Dec 19 2012,11:08:27) 
Analytical numeric absorption correction using a multifaceted crystal 
model based on expressions derived by R.C. Clark & J.S. Reid. 
(Clark, R. C. & Reid, J. S. (1995). Acta Cryst. A51, 887-897) 
;
_exptl_crystal_colour colourless
_exptl_crystal_density_diffrn 1.367
_exptl_crystal_density_method 'not measured'
_exptl_crystal_description block
_exptl_crystal_F_000 1256
_exptl_crystal_size_max 0.2179
_exptl_crystal_size_mid 0.1229
_exptl_crystal_size_min 0.1153
_refine_diff_density_max 0.264
_refine_diff_density_min -0.305
_refine_diff_density_rms 0.044
_refine_ls_abs_structure_details 'Flack H D (1983), Acta Cryst. A39, 876-881'
_refine_ls_abs_structure_Flack 0.09(4)
_refine_ls_extinction_method none
_refine_ls_goodness_of_fit_ref 1.062
_refine_ls_hydrogen_treatment constr
_refine_ls_matrix_type full
_refine_ls_number_parameters 370
_refine_ls_number_reflns 7057
_refine_ls_number_restraints 1
_refine_ls_restrained_S_all 1.062
_refine_ls_R_factor_all 0.0341
_refine_ls_R_factor_gt 0.0304
_refine_ls_shift/su_max 0.001
_refine_ls_shift/su_mean 0.000
_refine_ls_structure_factor_coef Fsqd
_refine_ls_weighting_details 'calc w=1/[\s^2^(Fo^2^)+(0.0315P)^2^+0.6198P] where P=(Fo^2^+2Fc^2^)/3'
_refine_ls_weighting_scheme calc
_refine_ls_wR_factor_gt 0.0671
_refine_ls_wR_factor_ref 0.0701
_reflns_number_gt 6667
_reflns_number_total 7057
_reflns_threshold_expression I>2\s(I)
_cod_data_source_file d4sc06203e2.cif
_cod_data_source_block nik44
_cod_depositor_comments 'Adding full bibliography for 1574203--1574204.cif.'
_cod_original_cell_volume 2917.74(6)
_cod_database_code 1574203

loop_
_symmetry_equiv_pos_as_xyz
'x, y, z'
'-x, -y, z+1/2'
'-x+1/2, y, z+1/2'
'x+1/2, -y, z'

loop_
_atom_site_label
_atom_site_type_symbol
_atom_site_fract_x
_atom_site_fract_y
_atom_site_fract_z
_atom_site_U_iso_or_equiv
_atom_site_adp_type
_atom_site_occupancy
_atom_site_symmetry_multiplicity
_atom_site_calc_flag
_atom_site_refinement_flags
_atom_site_disorder_assembly
_atom_site_disorder_group
P1 P 0.12637(2) 0.68507(4) 0.31233(2) 0.01220(8) Uani 1 1 d . . .
O1 O 0.06029(6) 0.49715(11) 0.39549(6) 0.0152(2) Uani 1 1 d . . .
C1 C 0.12204(8) 0.49314(16) 0.34510(8) 0.0135(3) Uani 1 1 d . . .
H1 H 0.1068 0.4268 0.3051 0.016 Uiso 1 1 calc R . .
C2 C 0.19969(8) 0.44229(16) 0.37578(8) 0.0139(3) Uani 1 1 d . . .
C3 C 0.25174(9) 0.36207(17) 0.33418(9) 0.0172(3) Uani 1 1 d . . .
H3 H 0.2390 0.3404 0.2862 0.021 Uiso 1 1 calc R . .
C4 C 0.32265(9) 0.31347(18) 0.36283(9) 0.0204(3) Uani 1 1 d . . .
H4 H 0.3584 0.2595 0.3342 0.025 Uiso 1 1 calc R . .
C5 C 0.34113(9) 0.34383(18) 0.43318(9) 0.0208(3) Uani 1 1 d . . .
H5 H 0.3891 0.3090 0.4528 0.025 Uiso 1 1 calc R . .
C6 C 0.28970(9) 0.42484(18) 0.47473(9) 0.0200(3) Uani 1 1 d . . .
H6 H 0.3026 0.4466 0.5227 0.024 Uiso 1 1 calc R . .
C7 C 0.21901(9) 0.47430(17) 0.44607(8) 0.0163(3) Uani 1 1 d . . .
H7 H 0.1838 0.5300 0.4745 0.020 Uiso 1 1 calc R . .
C8 C 0.03441(9) 0.35441(16) 0.42161(8) 0.0138(3) Uani 1 1 d . . .
H8 H 0.0804 0.2864 0.4252 0.017 Uiso 1 1 calc R . .
C9 C 0.00097(9) 0.38297(18) 0.49510(8) 0.0183(3) Uani 1 1 d . . .
H9A H -0.0388 0.4621 0.4923 0.022 Uiso 1 1 calc R . .
H9B H 0.0436 0.4164 0.5270 0.022 Uiso 1 1 calc R . .
C10 C -0.03684(10) 0.2443(2) 0.52569(9) 0.0234(4) Uani 1 1 d . . .
H10A H -0.0619 0.2680 0.5717 0.028 Uiso 1 1 calc R . .
H10B H 0.0044 0.1697 0.5345 0.028 Uiso 1 1 calc R . .
C11 C -0.09882(10) 0.1804(2) 0.47493(10) 0.0260(4) Uani 1 1 d . . .
H11A H -0.1201 0.0880 0.4949 0.031 Uiso 1 1 calc R . .
H11B H -0.1428 0.2508 0.4697 0.031 Uiso 1 1 calc R . .
C12 C -0.06240(10) 0.15007(18) 0.40256(9) 0.0211(3) Uani 1 1 d . . .
H12A H -0.1032 0.1124 0.3698 0.025 Uiso 1 1 calc R . .
H12B H -0.0212 0.0740 0.4073 0.025 Uiso 1 1 calc R . .
C13 C -0.02637(9) 0.29045(17) 0.37176(8) 0.0167(3) Uani 1 1 d . . .
H13A H -0.0014 0.2680 0.3255 0.020 Uiso 1 1 calc R . .
H13B H -0.0684 0.3637 0.3635 0.020 Uiso 1 1 calc R . .
C14 C 0.13839(9) 0.81073(17) 0.38547(8) 0.0151(3) Uani 1 1 d . . .
C15 C 0.08615(9) 0.80408(17) 0.44279(9) 0.0167(3) Uani 1 1 d . . .
H15 H 0.0459 0.7317 0.4438 0.020 Uiso 1 1 calc R . .
C16 C 0.09336(9) 0.90356(18) 0.49810(9) 0.0189(3) Uani 1 1 d . . .
H16 H 0.0583 0.8989 0.5373 0.023 Uiso 1 1 calc R . .
C17 C 0.15160(10) 1.00970(19) 0.49641(9) 0.0221(4) Uani 1 1 d . . .
H17 H 0.1566 1.0768 0.5348 0.026 Uiso 1 1 calc R . .
C18 C 0.20263(10) 1.01905(19) 0.43940(10) 0.0242(4) Uani 1 1 d . . .
H18 H 0.2421 1.0928 0.4385 0.029 Uiso 1 1 calc R . .
C19 C 0.19606(9) 0.92011(18) 0.38319(9) 0.0201(3) Uani 1 1 d . . .
H19 H 0.2305 0.9270 0.3436 0.024 Uiso 1 1 calc R . .
C20 C 0.20686(9) 0.70161(16) 0.25132(8) 0.0136(3) Uani 1 1 d . . .
C21 C 0.28482(9) 0.69195(16) 0.27503(9) 0.0161(3) Uani 1 1 d . . .
H21 H 0.2958 0.6786 0.3241 0.019 Uiso 1 1 calc R . .
C22 C 0.34560(9) 0.70196(17) 0.22653(9) 0.0182(3) Uani 1 1 d . . .
H22 H 0.3985 0.6958 0.2423 0.022 Uiso 1 1 calc R . .
C23 C 0.32963(9) 0.72099(17) 0.15477(9) 0.0190(3) Uani 1 1 d . . .
H23 H 0.3717 0.7275 0.1218 0.023 Uiso 1 1 calc R . .
C24 C 0.25276(10) 0.73047(18) 0.13114(8) 0.0200(3) Uani 1 1 d . . .
H24 H 0.2421 0.7436 0.0820 0.024 Uiso 1 1 calc R . .
C25 C 0.19126(9) 0.72066(17) 0.17939(8) 0.0169(3) Uani 1 1 d . . .
H25 H 0.1385 0.7270 0.1633 0.020 Uiso 1 1 calc R . .
C26 C 0.03608(9) 0.73028(17) 0.26751(8) 0.0142(3) Uani 1 1 d . . .
C27 C 0.01504(9) 0.87787(17) 0.26208(9) 0.0192(3) Uani 1 1 d . . .
H27 H 0.0460 0.9512 0.2845 0.023 Uiso 1 1 calc R . .
C28 C -0.05158(9) 0.91727(18) 0.22370(9) 0.0223(3) Uani 1 1 d . . .
H28 H -0.0661 1.0177 0.2198 0.027 Uiso 1 1 calc R . .
C29 C -0.09650(9) 0.81058(19) 0.19133(9) 0.0213(4) Uani 1 1 d . . .
H29 H -0.1420 0.8381 0.1652 0.026 Uiso 1 1 calc R . .
C30 C -0.07611(9) 0.66367(19) 0.19640(9) 0.0196(3) Uani 1 1 d . . .
H30 H -0.1076 0.5911 0.1740 0.023 Uiso 1 1 calc R . .
C31 C -0.00932(9) 0.62233(17) 0.23439(8) 0.0160(3) Uani 1 1 d . . .
H31 H 0.0052 0.5218 0.2377 0.019 Uiso 1 1 calc R . .
S1 S 0.08558(2) 0.28757(4) 0.14541(2) 0.01714(8) Uani 1 1 d . . .
F1 F 0.18604(7) 0.10370(14) 0.20339(7) 0.0419(3) Uani 1 1 d . . .
F2 F 0.10818(7) 0.00617(10) 0.12718(6) 0.0327(3) Uani 1 1 d . . .
F3 F 0.20458(7) 0.14051(15) 0.09192(7) 0.0438(3) Uani 1 1 d . . .
O2 O 0.04862(8) 0.28772(15) 0.07717(7) 0.0333(3) Uani 1 1 d . . .
O3 O 0.03468(7) 0.25415(15) 0.20422(7) 0.0305(3) Uani 1 1 d . . .
O4 O 0.13945(8) 0.40589(14) 0.15846(8) 0.0367(3) Uani 1 1 d . . .
C32 C 0.14929(9) 0.12673(18) 0.14189(10) 0.0218(3) Uani 1 1 d . . .

loop_
_atom_site_aniso_label
_atom_site_aniso_U_11
_atom_site_aniso_U_22
_atom_site_aniso_U_33
_atom_site_aniso_U_23
_atom_site_aniso_U_13
_atom_site_aniso_U_12
P1 0.01166(16) 0.01279(16) 0.01215(17) 0.00194(15) -0.00137(14) -0.00071(15)
O1 0.0144(5) 0.0134(5) 0.0178(6) 0.0023(4) 0.0038(4) -0.0003(4)
C1 0.0130(7) 0.0130(7) 0.0144(7) 0.0019(6) 0.0015(6) -0.0010(6)
C2 0.0131(7) 0.0139(7) 0.0146(8) 0.0042(6) 0.0003(6) -0.0030(6)
C3 0.0193(7) 0.0173(7) 0.0149(8) 0.0028(6) 0.0002(6) -0.0004(6)
C4 0.0154(7) 0.0224(8) 0.0235(9) 0.0040(7) 0.0036(7) 0.0016(7)
C5 0.0146(7) 0.0204(8) 0.0274(9) 0.0059(7) -0.0034(7) -0.0014(7)
C6 0.0215(8) 0.0210(8) 0.0175(8) 0.0026(6) -0.0054(7) -0.0043(7)
C7 0.0172(7) 0.0160(7) 0.0157(8) 0.0010(6) 0.0005(6) -0.0010(6)
C8 0.0140(7) 0.0126(7) 0.0148(7) 0.0029(6) 0.0007(6) -0.0007(6)
C9 0.0198(8) 0.0207(8) 0.0145(8) -0.0013(6) 0.0021(6) -0.0004(7)
C10 0.0268(9) 0.0287(9) 0.0148(9) 0.0025(7) 0.0058(7) -0.0034(8)
C11 0.0221(8) 0.0296(9) 0.0264(10) 0.0059(8) 0.0044(7) -0.0090(7)
C12 0.0219(8) 0.0194(8) 0.0220(9) 0.0022(7) -0.0016(7) -0.0061(7)
C13 0.0178(7) 0.0185(7) 0.0138(8) 0.0010(6) 0.0000(6) -0.0013(6)
C14 0.0157(7) 0.0158(7) 0.0138(8) 0.0004(6) -0.0024(6) 0.0019(6)
C15 0.0169(8) 0.0150(7) 0.0183(8) 0.0021(6) -0.0006(6) 0.0019(6)
C16 0.0216(8) 0.0203(8) 0.0149(8) 0.0021(6) -0.0010(6) 0.0045(7)
C17 0.0264(8) 0.0215(8) 0.0183(9) -0.0054(6) -0.0074(7) 0.0024(7)
C18 0.0243(8) 0.0208(8) 0.0275(9) -0.0061(7) -0.0028(7) -0.0067(7)
C19 0.0193(7) 0.0206(8) 0.0202(8) 0.0001(7) 0.0011(6) -0.0038(7)
C20 0.0136(7) 0.0123(6) 0.0149(8) 0.0012(5) 0.0005(6) -0.0015(6)
C21 0.0157(7) 0.0176(7) 0.0152(8) 0.0025(6) -0.0025(6) -0.0027(6)
C22 0.0135(7) 0.0209(8) 0.0201(8) 0.0025(6) -0.0006(6) -0.0008(6)
C23 0.0194(7) 0.0201(7) 0.0176(8) 0.0017(6) 0.0053(7) -0.0019(6)
C24 0.0248(8) 0.0245(7) 0.0108(8) 0.0033(6) -0.0007(6) -0.0011(7)
C25 0.0158(7) 0.0171(7) 0.0179(8) 0.0023(6) -0.0024(6) -0.0001(6)
C26 0.0107(6) 0.0188(7) 0.0131(8) 0.0023(6) 0.0008(6) 0.0001(6)
C27 0.0184(8) 0.0171(7) 0.0222(9) 0.0006(7) -0.0006(6) -0.0010(6)
C28 0.0216(8) 0.0196(8) 0.0256(9) 0.0066(7) -0.0003(7) 0.0055(7)
C29 0.0151(7) 0.0309(9) 0.0181(8) 0.0080(7) -0.0023(6) 0.0035(7)
C30 0.0163(7) 0.0256(8) 0.0168(8) 0.0004(6) -0.0037(6) -0.0032(7)
C31 0.0165(7) 0.0166(7) 0.0150(8) 0.0013(6) 0.0005(6) 0.0005(6)
S1 0.01836(18) 0.01426(16) 0.01879(19) -0.00157(16) 0.00538(16) -0.00030(15)
F1 0.0432(6) 0.0439(7) 0.0386(7) -0.0015(6) -0.0190(6) 0.0135(6)
F2 0.0485(6) 0.0156(4) 0.0340(6) -0.0063(4) 0.0003(5) -0.0006(5)
F3 0.0349(6) 0.0447(7) 0.0518(8) 0.0002(6) 0.0264(6) 0.0112(6)
O2 0.0401(8) 0.0347(7) 0.0249(7) 0.0044(6) -0.0079(6) 0.0068(6)
O3 0.0318(7) 0.0292(7) 0.0305(8) -0.0007(6) 0.0174(6) 0.0024(6)
O4 0.0382(7) 0.0223(6) 0.0496(9) -0.0096(6) 0.0091(6) -0.0105(6)
C32 0.0205(8) 0.0225(8) 0.0224(9) -0.0045(7) 0.0013(7) 0.0035(7)

loop_
_atom_type_symbol
_atom_type_description
_atom_type_scat_dispersion_real
_atom_type_scat_dispersion_imag
_atom_type_scat_source
C C 0.0033 0.0016 'International Tables Vol C Tables 4.2.6.8 and 6.1.1.4'
H H 0.0000 0.0000 'International Tables Vol C Tables 4.2.6.8 and 6.1.1.4'
F F 0.0171 0.0103 'International Tables Vol C Tables 4.2.6.8 and 6.1.1.4'
O O 0.0106 0.0060 'International Tables Vol C Tables 4.2.6.8 and 6.1.1.4'
P P 0.1023 0.0942 'International Tables Vol C Tables 4.2.6.8 and 6.1.1.4'
S S 0.1246 0.1234 'International Tables Vol C Tables 4.2.6.8 and 6.1.1.4'

loop_
_geom_angle_atom_site_label_1
_geom_angle_atom_site_label_2
_geom_angle_atom_site_label_3
_geom_angle
_geom_angle_site_symmetry_1
_geom_angle_site_symmetry_3
_geom_angle_publ_flag
C20 P1 C26 109.37(7) . . ?
C20 P1 C14 110.47(7) . . ?
C26 P1 C14 108.07(7) . . ?
C20 P1 C1 108.83(7) . . ?
C26 P1 C1 109.73(7) . . ?
C14 P1 C1 110.36(7) . . ?
C1 O1 C8 115.30(11) . . ?
O1 C1 C2 113.53(12) . . ?
O1 C1 P1 103.20(9) . . ?
C2 C1 P1 112.36(10) . . ?
O1 C1 H1 109.2 . . ?
C2 C1 H1 109.2 . . ?
P1 C1 H1 109.2 . . ?
C3 C2 C7 119.66(14) . . ?
C3 C2 C1 120.09(14) . . ?
C7 C2 C1 120.25(14) . . ?
C2 C3 C4 120.00(15) . . ?
C2 C3 H3 120.0 . . ?
C4 C3 H3 120.0 . . ?
C5 C4 C3 120.13(16) . . ?
C5 C4 H4 119.9 . . ?
C3 C4 H4 119.9 . . ?
C6 C5 C4 120.08(15) . . ?
C6 C5 H5 120.0 . . ?
C4 C5 H5 120.0 . . ?
C5 C6 C7 119.88(16) . . ?
C5 C6 H6 120.1 . . ?
C7 C6 H6 120.1 . . ?
C6 C7 C2 120.24(15) . . ?
C6 C7 H7 119.9 . . ?
C2 C7 H7 119.9 . . ?
O1 C8 C13 109.88(12) . . ?
O1 C8 C9 105.56(12) . . ?
C13 C8 C9 112.04(13) . . ?
O1 C8 H8 109.8 . . ?
C13 C8 H8 109.8 . . ?
C9 C8 H8 109.8 . . ?
C8 C9 C10 111.07(13) . . ?
C8 C9 H9A 109.4 . . ?
C10 C9 H9A 109.4 . . ?
C8 C9 H9B 109.4 . . ?
C10 C9 H9B 109.4 . . ?
H9A C9 H9B 108.0 . . ?
C9 C10 C11 111.49(14) . . ?
C9 C10 H10A 109.3 . . ?
C11 C10 H10A 109.3 . . ?
C9 C10 H10B 109.3 . . ?
C11 C10 H10B 109.3 . . ?
H10A C10 H10B 108.0 . . ?
C12 C11 C10 110.25(14) . . ?
C12 C11 H11A 109.6 . . ?
C10 C11 H11A 109.6 . . ?
C12 C11 H11B 109.6 . . ?
C10 C11 H11B 109.6 . . ?
H11A C11 H11B 108.1 . . ?
C11 C12 C13 110.54(14) . . ?
C11 C12 H12A 109.5 . . ?
C13 C12 H12A 109.5 . . ?
C11 C12 H12B 109.5 . . ?
C13 C12 H12B 109.5 . . ?
H12A C12 H12B 108.1 . . ?
C8 C13 C12 111.07(13) . . ?
C8 C13 H13A 109.4 . . ?
C12 C13 H13A 109.4 . . ?
C8 C13 H13B 109.4 . . ?
C12 C13 H13B 109.4 . . ?
H13A C13 H13B 108.0 . . ?
C19 C14 C15 120.00(15) . . ?
C19 C14 P1 120.53(12) . . ?
C15 C14 P1 119.35(12) . . ?
C16 C15 C14 119.70(15) . . ?
C16 C15 H15 120.2 . . ?
C14 C15 H15 120.2 . . ?
C17 C16 C15 120.14(15) . . ?
C17 C16 H16 119.9 . . ?
C15 C16 H16 119.9 . . ?
C18 C17 C16 120.66(15) . . ?
C18 C17 H17 119.7 . . ?
C16 C17 H17 119.7 . . ?
C17 C18 C19 119.95(15) . . ?
C17 C18 H18 120.0 . . ?
C19 C18 H18 120.0 . . ?
C18 C19 C14 119.52(15) . . ?
C18 C19 H19 120.2 . . ?
C14 C19 H19 120.2 . . ?
C25 C20 C21 119.89(15) . . ?
C25 C20 P1 119.25(11) . . ?
C21 C20 P1 120.84(12) . . ?
C22 C21 C20 119.52(15) . . ?
C22 C21 H21 120.2 . . ?
C20 C21 H21 120.2 . . ?
C21 C22 C23 120.31(15) . . ?
C21 C22 H22 119.8 . . ?
C23 C22 H22 119.8 . . ?
C24 C23 C22 120.35(15) . . ?
C24 C23 H23 119.8 . . ?
C22 C23 H23 119.8 . . ?
C23 C24 C25 119.82(15) . . ?
C23 C24 H24 120.1 . . ?
C25 C24 H24 120.1 . . ?
C24 C25 C20 120.11(14) . . ?
C24 C25 H25 119.9 . . ?
C20 C25 H25 119.9 . . ?
C27 C26 C31 120.21(14) . . ?
C27 C26 P1 118.28(12) . . ?
C31 C26 P1 121.35(12) . . ?
C28 C27 C26 119.72(15) . . ?
C28 C27 H27 120.1 . . ?
C26 C27 H27 120.1 . . ?
C29 C28 C27 119.99(15) . . ?
C29 C28 H28 120.0 . . ?
C27 C28 H28 120.0 . . ?
C28 C29 C30 120.74(15) . . ?
C28 C29 H29 119.6 . . ?
C30 C29 H29 119.6 . . ?
C29 C30 C31 120.00(15) . . ?
C29 C30 H30 120.0 . . ?
C31 C30 H30 120.0 . . ?
C30 C31 C26 119.33(14) . . ?
C30 C31 H31 120.3 . . ?
C26 C31 H31 120.3 . . ?
O2 S1 O4 115.71(9) . . ?
O2 S1 O3 115.30(9) . . ?
O4 S1 O3 114.28(9) . . ?
O2 S1 C32 103.26(8) . . ?
O4 S1 C32 103.26(8) . . ?
O3 S1 C32 102.48(8) . . ?
F2 C32 F1 107.33(14) . . ?
F2 C32 F3 107.50(14) . . ?
F1 C32 F3 107.26(14) . . ?
F2 C32 S1 110.95(11) . . ?
F1 C32 S1 111.94(12) . . ?
F3 C32 S1 111.63(12) . . ?

loop_
_geom_bond_atom_site_label_1
_geom_bond_atom_site_label_2
_geom_bond_distance
_geom_bond_site_symmetry_2
_geom_bond_publ_flag
P1 C20 1.7941(16) . ?
P1 C26 1.8005(15) . ?
P1 C14 1.8026(16) . ?
P1 C1 1.8545(15) . ?
O1 C1 1.4163(18) . ?
O1 C8 1.4576(17) . ?
C1 C2 1.515(2) . ?
C1 H1 1.0000 . ?
C2 C3 1.390(2) . ?
C2 C7 1.395(2) . ?
C3 C4 1.394(2) . ?
C3 H3 0.9500 . ?
C4 C5 1.390(2) . ?
C4 H4 0.9500 . ?
C5 C6 1.386(2) . ?
C5 H5 0.9500 . ?
C6 C7 1.393(2) . ?
C6 H6 0.9500 . ?
C7 H7 0.9500 . ?
C8 C13 1.513(2) . ?
C8 C9 1.519(2) . ?
C8 H8 1.0000 . ?
C9 C10 1.530(2) . ?
C9 H9A 0.9900 . ?
C9 H9B 0.9900 . ?
C10 C11 1.538(3) . ?
C10 H10A 0.9900 . ?
C10 H10B 0.9900 . ?
C11 C12 1.523(2) . ?
C11 H11A 0.9900 . ?
C11 H11B 0.9900 . ?
C12 C13 1.531(2) . ?
C12 H12A 0.9900 . ?
C12 H12B 0.9900 . ?
C13 H13A 0.9900 . ?
C13 H13B 0.9900 . ?
C14 C19 1.399(2) . ?
C14 C15 1.400(2) . ?
C15 C16 1.386(2) . ?
C15 H15 0.9500 . ?
C16 C17 1.384(2) . ?
C16 H16 0.9500 . ?
C17 C18 1.384(3) . ?
C17 H17 0.9500 . ?
C18 C19 1.395(2) . ?
C18 H18 0.9500 . ?
C19 H19 0.9500 . ?
C20 C25 1.392(2) . ?
C20 C21 1.402(2) . ?
C21 C22 1.383(2) . ?
C21 H21 0.9500 . ?
C22 C23 1.390(2) . ?
C22 H22 0.9500 . ?
C23 C24 1.384(2) . ?
C23 H23 0.9500 . ?
C24 C25 1.389(2) . ?
C24 H24 0.9500 . ?
C25 H25 0.9500 . ?
C26 C27 1.394(2) . ?
C26 C31 1.397(2) . ?
C27 C28 1.391(2) . ?
C27 H27 0.9500 . ?
C28 C29 1.378(2) . ?
C28 H28 0.9500 . ?
C29 C30 1.385(2) . ?
C29 H29 0.9500 . ?
C30 C31 1.395(2) . ?
C30 H30 0.9500 . ?
C31 H31 0.9500 . ?
S1 O2 1.4311(14) . ?
S1 O4 1.4355(13) . ?
S1 O3 1.4387(13) . ?
S1 C32 1.8230(16) . ?
F1 C32 1.333(2) . ?
F2 C32 1.3306(19) . ?
F3 C32 1.337(2) . ?

loop_
_geom_torsion_atom_site_label_1
_geom_torsion_atom_site_label_2
_geom_torsion_atom_site_label_3
_geom_torsion_atom_site_label_4
_geom_torsion
_geom_torsion_site_symmetry_1
_geom_torsion_site_symmetry_2
_geom_torsion_site_symmetry_3
_geom_torsion_site_symmetry_4
_geom_torsion_publ_flag
C8 O1 C1 C2 -68.16(16) . . . . ?
C8 O1 C1 P1 169.96(10) . . . . ?
C20 P1 C1 O1 176.35(9) . . . . ?
C26 P1 C1 O1 -64.01(11) . . . . ?
C14 P1 C1 O1 54.97(11) . . . . ?
C20 P1 C1 C2 53.68(13) . . . . ?
C26 P1 C1 C2 173.31(11) . . . . ?
C14 P1 C1 C2 -67.70(12) . . . . ?
O1 C1 C2 C3 146.81(13) . . . . ?
P1 C1 C2 C3 -96.55(15) . . . . ?
O1 C1 C2 C7 -32.51(19) . . . . ?
P1 C1 C2 C7 84.12(15) . . . . ?
C7 C2 C3 C4 0.3(2) . . . . ?
C1 C2 C3 C4 -179.04(13) . . . . ?
C2 C3 C4 C5 0.6(2) . . . . ?
C3 C4 C5 C6 -1.2(2) . . . . ?
C4 C5 C6 C7 0.8(2) . . . . ?
C5 C6 C7 C2 0.2(2) . . . . ?
C3 C2 C7 C6 -0.7(2) . . . . ?
C1 C2 C7 C6 178.63(14) . . . . ?
C1 O1 C8 C13 -85.67(15) . . . . ?
C1 O1 C8 C9 153.33(12) . . . . ?
O1 C8 C9 C10 173.76(13) . . . . ?
C13 C8 C9 C10 54.19(18) . . . . ?
C8 C9 C10 C11 -54.34(19) . . . . ?
C9 C10 C11 C12 56.2(2) . . . . ?
C10 C11 C12 C13 -57.19(19) . . . . ?
O1 C8 C13 C12 -172.72(12) . . . . ?
C9 C8 C13 C12 -55.71(17) . . . . ?
C11 C12 C13 C8 57.21(18) . . . . ?
C20 P1 C14 C19 10.82(15) . . . . ?
C26 P1 C14 C19 -108.79(14) . . . . ?
C1 P1 C14 C19 131.22(13) . . . . ?
C20 P1 C14 C15 -173.26(12) . . . . ?
C26 P1 C14 C15 67.13(13) . . . . ?
C1 P1 C14 C15 -52.87(14) . . . . ?
C19 C14 C15 C16 -1.9(2) . . . . ?
P1 C14 C15 C16 -177.82(12) . . . . ?
C14 C15 C16 C17 0.5(2) . . . . ?
C15 C16 C17 C18 0.7(2) . . . . ?
C16 C17 C18 C19 -0.5(3) . . . . ?
C17 C18 C19 C14 -0.9(2) . . . . ?
C15 C14 C19 C18 2.1(2) . . . . ?
P1 C14 C19 C18 177.96(13) . . . . ?
C26 P1 C20 C25 -10.32(14) . . . . ?
C14 P1 C20 C25 -129.15(12) . . . . ?
C1 P1 C20 C25 109.55(13) . . . . ?
C26 P1 C20 C21 171.27(12) . . . . ?
C14 P1 C20 C21 52.44(14) . . . . ?
C1 P1 C20 C21 -68.87(14) . . . . ?
C25 C20 C21 C22 0.2(2) . . . . ?
P1 C20 C21 C22 178.61(12) . . . . ?
C20 C21 C22 C23 -0.2(2) . . . . ?
C21 C22 C23 C24 0.2(2) . . . . ?
C22 C23 C24 C25 -0.1(2) . . . . ?
C23 C24 C25 C20 0.1(2) . . . . ?
C21 C20 C25 C24 -0.2(2) . . . . ?
P1 C20 C25 C24 -178.59(12) . . . . ?
C20 P1 C26 C27 -83.85(14) . . . . ?
C14 P1 C26 C27 36.45(14) . . . . ?
C1 P1 C26 C27 156.84(12) . . . . ?
C20 P1 C26 C31 91.60(14) . . . . ?
C14 P1 C26 C31 -148.09(13) . . . . ?
C1 P1 C26 C31 -27.70(15) . . . . ?
C31 C26 C27 C28 0.2(2) . . . . ?
P1 C26 C27 C28 175.71(13) . . . . ?
C26 C27 C28 C29 0.1(3) . . . . ?
C27 C28 C29 C30 -0.1(3) . . . . ?
C28 C29 C30 C31 -0.2(3) . . . . ?
C29 C30 C31 C26 0.5(2) . . . . ?
C27 C26 C31 C30 -0.5(2) . . . . ?
P1 C26 C31 C30 -175.86(12) . . . . ?
O2 S1 C32 F2 -56.68(14) . . . . ?
O4 S1 C32 F2 -177.56(13) . . . . ?
O3 S1 C32 F2 63.44(14) . . . . ?
O2 S1 C32 F1 -176.55(12) . . . . ?
O4 S1 C32 F1 62.56(14) . . . . ?
O3 S1 C32 F1 -56.43(14) . . . . ?
O2 S1 C32 F3 63.20(14) . . . . ?
O4 S1 C32 F3 -57.69(14) . . . . ?
O3 S1 C32 F3 -176.68(12) . . . . ?
